data_1505574
loop_
_publ_author_name
'Ramakrishnan, S.'
'Srinivasan, Alagar'

_publ_section_title
;
 ansa-Metallocene-based cyclic[2]pyrroles.
;
_journal_issue 23
_journal_name_full 'Organic letters'
_journal_page_first 4769
_journal_page_last 4772
_journal_paper_doi 10.1021/ol702021k
_journal_volume 9
_journal_year 2007
_chemical_formula_sum 'C47 H40 Fe N2'
_chemical_formula_weight 688.66
_chemical_name_common Fe-calix
_chemical_name_systematic
;
 ?
;
_space_group_IT_number 14
_symmetry_cell_setting monoclinic
_symmetry_space_group_name_Hall '-P 2ybc'
_symmetry_space_group_name_H-M 'P 1 21/c 1'
_atom_sites_solution_hydrogens geom
_atom_sites_solution_primary direct
_atom_sites_solution_secondary difmap
_audit_creation_method SHELXL-97
_cell_angle_alpha 90.00
_cell_angle_beta 92.893(4)
_cell_angle_gamma 90.00
_cell_formula_units_Z 4
_cell_length_a 17.8893(14)
_cell_length_b 10.0632(7)
_cell_length_c 19.1662(15)
_cell_measurement_reflns_used 6573
_cell_measurement_temperature 293(2)
_cell_measurement_theta_max 25
_cell_measurement_theta_min 2.1
_cell_volume 3446.0(5)
_computing_cell_refinement 'APEX2/SAINT (Bruker, 2004)'
_computing_data_collection 'APEX2 (Bruker, 2004)'
_computing_data_reduction 'SAINT/XPREP (Bruker, 2004)'
_computing_molecular_graphics 'ORTEP 32 (Farrugia, 1997)'
_computing_publication_material 'SHELXL-97 (Sheldrick, 1997)'
_computing_structure_refinement 'SHELXL-97 (Sheldrick, 1997)'
_computing_structure_solution 'SIR92 (Altomare etal., 1993)'
_diffrn_ambient_temperature 293(2)
_diffrn_measured_fraction_theta_full 0.997
_diffrn_measured_fraction_theta_max 0.997
_diffrn_measurement_device_type 'Bruker axs (kappa apex2)'
_diffrn_measurement_method '\w and \f scans'
_diffrn_radiation_monochromator graphite
_diffrn_radiation_source 'fine-focus sealed tube'
_diffrn_radiation_type MoK\a
_diffrn_radiation_wavelength 0.71073
_diffrn_reflns_av_R_equivalents 0.0610
_diffrn_reflns_av_sigmaI/netI 0.0435
_diffrn_reflns_limit_h_max 21
_diffrn_reflns_limit_h_min -20
_diffrn_reflns_limit_k_max 7
_diffrn_reflns_limit_k_min -11
_diffrn_reflns_limit_l_max 22
_diffrn_reflns_limit_l_min -22
_diffrn_reflns_number 31078
_diffrn_reflns_theta_full 25.00
_diffrn_reflns_theta_max 25.00
_diffrn_reflns_theta_min 1.14
_diffrn_standards_decay_% 0
_exptl_absorpt_coefficient_mu 0.475
_exptl_absorpt_correction_T_max 1.00
_exptl_absorpt_correction_T_min 0.85
_exptl_absorpt_correction_type multi-scan
_exptl_absorpt_process_details '(Blessing, 1995)'
_exptl_crystal_colour yellow
_exptl_crystal_density_diffrn 1.327
_exptl_crystal_density_method 'not measured'
_exptl_crystal_description rectangular
_exptl_crystal_F_000 1448
_exptl_crystal_size_max 0.3
_exptl_crystal_size_mid 0.2
_exptl_crystal_size_min 0.1
_refine_diff_density_max 0.761
_refine_diff_density_min -0.583
_refine_diff_density_rms 0.110
_refine_ls_extinction_coef 0.0038(6)
_refine_ls_extinction_expression Fc^*^=kFc[1+0.001xFc^2^\l^3^/sin(2\q)]^-1/4^
_refine_ls_extinction_method SHELXL
_refine_ls_goodness_of_fit_ref 1.183
_refine_ls_hydrogen_treatment mixed
_refine_ls_matrix_type full
_refine_ls_number_parameters 460
_refine_ls_number_reflns 6044
_refine_ls_number_restraints 2
_refine_ls_restrained_S_all 1.182
_refine_ls_R_factor_all 0.0830
_refine_ls_R_factor_gt 0.0722
_refine_ls_shift/su_max 0.000
_refine_ls_shift/su_mean 0.000
_refine_ls_structure_factor_coef Fsqd
_refine_ls_weighting_details 'calc w=1/[\s^2^(Fo^2^)+(0.0603P)^2^+10.6161P] where P=(Fo^2^+2Fc^2^)/3'
_refine_ls_weighting_scheme calc
_refine_ls_wR_factor_gt 0.1851
_refine_ls_wR_factor_ref 0.1932
_reflns_number_gt 5225
_reflns_number_total 6044
_reflns_threshold_expression >2sigma(I)
_cod_data_source_file ol702021k-file004.cif
_cod_data_source_block ramrrl
_cod_depositor_comments
;
The following automatic conversions were performed:

'_exptl_absorpt_correction_type' value 'Multi-scan' changed to
'multi-scan' according to
/home/saulius/struct/CIF-dictionaries/cif_core.dic dictionary named
'cif_core.dic' version 2.4.1 from 2010-06-29.

Automatic conversion script
Id: cif_fix_values 1715 2011-07-08 13:25:40Z adriana 
;
_cod_original_sg_symbol_H-M P21/c
_cod_database_code 1505574

loop_
_symmetry_equiv_pos_as_xyz
'x, y, z'
'-x, y+1/2, -z+1/2'
'-x, -y, -z'
'x, -y-1/2, z-1/2'

loop_
_atom_site_label
_atom_site_type_symbol
_atom_site_fract_x
_atom_site_fract_y
_atom_site_fract_z
_atom_site_U_iso_or_equiv
_atom_site_adp_type
_atom_site_occupancy
_atom_site_symmetry_multiplicity
_atom_site_calc_flag
_atom_site_refinement_flags
C1 C 0.8732(2) 0.9752(4) 0.3795(2) 0.0265(9) Uani 1 1 d .
C2 C 0.8319(2) 0.8629(4) 0.3531(2) 0.0322(10) Uani 1 1 d .
H2 H 0.8248 0.8394 0.3063 0.039 Uiso 1 1 calc R
C3 C 0.8036(3) 0.7931(5) 0.4106(3) 0.0391(11) Uani 1 1 d .
H3 H 0.7742 0.7168 0.4082 0.047 Uiso 1 1 calc R
C4 C 0.8283(3) 0.8607(5) 0.4719(3) 0.0426(12) Uani 1 1 d .
H4 H 0.8183 0.8362 0.5173 0.051 Uiso 1 1 calc R
C5 C 0.8709(3) 0.9722(5) 0.4526(2) 0.0343(10) Uani 1 1 d .
H5 H 0.8936 1.0334 0.4833 0.041 Uiso 1 1 calc R
C6 C 0.9222(2) 1.0674(4) 0.3361(2) 0.0278(9) Uani 1 1 d .
C7 C 0.8999(2) 1.0478(4) 0.2589(2) 0.0271(9) Uani 1 1 d .
C8 C 0.9388(3) 0.9931(5) 0.2077(3) 0.0381(11) Uani 1 1 d .
H8 H 0.9899 0.9757 0.2100 0.046 Uiso 1 1 calc R
C9 C 0.8890(3) 0.9667(5) 0.1504(2) 0.0408(11) Uani 1 1 d .
H9 H 0.9017 0.9299 0.1081 0.049 Uiso 1 1 calc R
C10 C 0.8192(2) 1.0043(4) 0.1672(2) 0.0282(9) Uani 1 1 d .
C11 C 0.7450(2) 0.9992(4) 0.1245(2) 0.0287(9) Uani 1 1 d .
C12 C 0.6784(3) 0.9937(4) 0.1686(2) 0.0302(9) Uani 1 1 d .
C13 C 0.6065(3) 1.0361(5) 0.1538(3) 0.0416(12) Uani 1 1 d .
H13 H 0.5894 1.0781 0.1128 0.050 Uiso 1 1 calc R
C14 C 0.5629(3) 1.0057(5) 0.2106(2) 0.0392(11) Uani 1 1 d .
H14 H 0.5121 1.0238 0.2136 0.047 Uiso 1 1 calc R
C15 C 0.6079(2) 0.9452(4) 0.2604(2) 0.0300(9) Uani 1 1 d .
C16 C 0.5947(2) 0.9178(4) 0.3368(2) 0.0293(9) Uani 1 1 d .
C17 C 0.6501(2) 0.9987(4) 0.3819(2) 0.0285(9) Uani 1 1 d .
C18 C 0.6631(3) 0.9914(5) 0.4548(2) 0.0367(11) Uani 1 1 d .
H18 H 0.6445 0.9261 0.4836 0.044 Uiso 1 1 calc R
C19 C 0.7092(3) 1.1000(5) 0.4776(3) 0.0431(12) Uani 1 1 d .
H19 H 0.7255 1.1179 0.5235 0.052 Uiso 1 1 calc R
C20 C 0.7259(3) 1.1752(5) 0.4187(3) 0.0406(12) Uani 1 1 d .
H20 H 0.7554 1.2513 0.4186 0.049 Uiso 1 1 calc R
C21 C 0.6900(2) 1.1149(4) 0.3600(2) 0.0325(10) Uani 1 1 d .
H21 H 0.6917 1.1451 0.3143 0.039 Uiso 1 1 calc R
C22 C 0.9143(2) 1.2114(4) 0.3628(2) 0.0282(9) Uani 1 1 d .
C23 C 0.8747(3) 1.3091(5) 0.3259(2) 0.0358(10) Uani 1 1 d .
H23 H 0.8536 1.2904 0.2816 0.043 Uiso 1 1 calc R
C24 C 0.8662(3) 1.4351(5) 0.3544(3) 0.0456(12) Uani 1 1 d .
H24 H 0.8394 1.4996 0.3291 0.055 Uiso 1 1 calc R
C25 C 0.8968(3) 1.4649(5) 0.4190(3) 0.0497(13) Uani 1 1 d .
H25 H 0.8901 1.5488 0.4380 0.060 Uiso 1 1 calc R
C26 C 0.9379(3) 1.3700(5) 0.4560(3) 0.0489(13) Uani 1 1 d .
H26 H 0.9590 1.3899 0.5001 0.059 Uiso 1 1 calc R
C27 C 0.9477(3) 1.2455(5) 0.4276(2) 0.0378(11) Uani 1 1 d .
H27 H 0.9771 1.1834 0.4521 0.045 Uiso 1 1 calc R
C28 C 1.0045(2) 1.0239(4) 0.3445(2) 0.0313(10) Uani 1 1 d .
C29 C 1.0603(3) 1.1104(5) 0.3249(3) 0.0399(11) Uani 1 1 d .
H29 H 1.0478 1.1957 0.3097 0.048 Uiso 1 1 calc R
C30 C 1.1346(3) 1.0704(6) 0.3277(3) 0.0502(14) Uani 1 1 d .
H30 H 1.1716 1.1293 0.3152 0.060 Uiso 1 1 calc R
C31 C 1.1536(3) 0.9436(6) 0.3492(3) 0.0528(15) Uani 1 1 d .
H31 H 1.2034 0.9168 0.3510 0.063 Uiso 1 1 calc R
C32 C 1.0994(3) 0.8578(6) 0.3676(3) 0.0494(13) Uani 1 1 d .
H32 H 1.1125 0.7723 0.3820 0.059 Uiso 1 1 calc R
C33 C 1.0251(3) 0.8960(5) 0.3653(3) 0.0423(12) Uani 1 1 d .
H33 H 0.9887 0.8358 0.3778 0.051 Uiso 1 1 calc R
C34 C 0.7394(3) 1.1230(5) 0.0778(3) 0.0424(12) Uani 1 1 d .
H34A H 0.7820 1.1269 0.0494 0.064 Uiso 1 1 calc R
H34B H 0.7381 1.2011 0.1065 0.064 Uiso 1 1 calc R
H34C H 0.6945 1.1184 0.0483 0.064 Uiso 1 1 calc R
C35 C 0.7465(3) 0.8765(5) 0.0772(3) 0.0412(12) Uani 1 1 d .
H35A H 0.7894 0.8807 0.0491 0.062 Uiso 1 1 calc R
H35B H 0.7018 0.8742 0.0473 0.062 Uiso 1 1 calc R
H35C H 0.7492 0.7977 0.1054 0.062 Uiso 1 1 calc R
C36 C 0.6017(2) 0.7695(4) 0.3583(2) 0.0315(10) Uani 1 1 d .
C37 C 0.6365(3) 0.6770(5) 0.3180(3) 0.0407(11) Uani 1 1 d .
H37 H 0.6549 0.7020 0.2754 0.049 Uiso 1 1 calc R
C38 C 0.6441(3) 0.5459(5) 0.3408(3) 0.0541(15) Uani 1 1 d .
H38 H 0.6677 0.4842 0.3133 0.065 Uiso 1 1 calc R
C39 C 0.6172(4) 0.5070(6) 0.4036(4) 0.0620(17) Uani 1 1 d .
H39 H 0.6233 0.4198 0.4190 0.074 Uiso 1 1 calc R
C40 C 0.5813(3) 0.5977(6) 0.4429(3) 0.0530(15) Uani 1 1 d .
H40 H 0.5620 0.5719 0.4850 0.064 Uiso 1 1 calc R
C41 C 0.5737(3) 0.7281(5) 0.4204(3) 0.0407(11) Uani 1 1 d .
H41 H 0.5491 0.7889 0.4477 0.049 Uiso 1 1 calc R
C42 C 0.5147(3) 0.9671(5) 0.3483(2) 0.0339(10) Uani 1 1 d .
C43 C 0.4538(3) 0.8860(5) 0.3305(3) 0.0453(12) Uani 1 1 d .
H43 H 0.4617 0.8005 0.3141 0.054 Uiso 1 1 calc R
C44 C 0.3815(3) 0.9312(6) 0.3370(3) 0.0520(14) Uani 1 1 d .
H44 H 0.3414 0.8760 0.3246 0.062 Uiso 1 1 calc R
C45 C 0.3686(3) 1.0560(7) 0.3613(3) 0.0569(16) Uani 1 1 d .
H45 H 0.3199 1.0849 0.3668 0.068 Uiso 1 1 calc R
C46 C 0.4274(3) 1.1381(6) 0.3775(3) 0.0570(15) Uani 1 1 d .
H46 H 0.4186 1.2245 0.3923 0.068 Uiso 1 1 calc R
C47 C 0.4999(3) 1.0939(6) 0.3722(3) 0.0470(13) Uani 1 1 d .
H47 H 0.5395 1.1502 0.3849 0.056 Uiso 1 1 calc R
N1 N 0.82649(19) 1.0567(4) 0.23348(18) 0.0271(8) Uani 1 1 d D
N2 N 0.67746(19) 0.9352(4) 0.23386(18) 0.0285(8) Uani 1 1 d D
Fe1 Fe 0.76420(4) 0.98466(6) 0.40967(3) 0.0288(2) Uani 1 1 d .
H1A H 0.7903(15) 1.079(4) 0.2582(18) 0.021(11) Uiso 1 1 d D
H2A H 0.7187(17) 0.914(6) 0.255(3) 0.07(2) Uiso 1 1 d D

loop_
_atom_site_aniso_label
_atom_site_aniso_U_11
_atom_site_aniso_U_22
_atom_site_aniso_U_33
_atom_site_aniso_U_23
_atom_site_aniso_U_13
_atom_site_aniso_U_12
C1 0.027(2) 0.023(2) 0.029(2) 0.0013(17) -0.0026(17) 0.0001(17)
C2 0.036(2) 0.027(2) 0.033(2) -0.0030(18) -0.0017(19) 0.0032(19)
C3 0.045(3) 0.025(2) 0.047(3) 0.007(2) -0.005(2) -0.004(2)
C4 0.054(3) 0.040(3) 0.033(3) 0.013(2) -0.003(2) -0.005(2)
C5 0.039(3) 0.031(2) 0.032(2) 0.0050(19) -0.0087(19) -0.0068(19)
C6 0.030(2) 0.028(2) 0.025(2) 0.0011(17) -0.0010(17) -0.0013(17)
C7 0.027(2) 0.025(2) 0.030(2) 0.0011(17) 0.0016(17) 0.0004(17)
C8 0.031(2) 0.045(3) 0.038(3) -0.003(2) 0.0033(19) 0.008(2)
C9 0.041(3) 0.053(3) 0.028(2) -0.006(2) 0.004(2) 0.010(2)
C10 0.034(2) 0.025(2) 0.026(2) 0.0009(17) 0.0014(17) 0.0018(17)
C11 0.036(2) 0.029(2) 0.021(2) 0.0007(17) 0.0001(17) 0.0011(18)
C12 0.042(2) 0.027(2) 0.022(2) -0.0006(17) -0.0026(18) 0.0006(19)
C13 0.033(2) 0.056(3) 0.035(3) 0.011(2) -0.001(2) 0.012(2)
C14 0.029(2) 0.053(3) 0.036(3) 0.004(2) -0.0004(19) 0.007(2)
C15 0.030(2) 0.030(2) 0.030(2) -0.0016(18) 0.0025(18) 0.0002(18)
C16 0.029(2) 0.033(2) 0.026(2) -0.0015(18) 0.0034(17) 0.0007(18)
C17 0.027(2) 0.025(2) 0.033(2) -0.0047(17) 0.0077(17) -0.0017(17)
C18 0.041(3) 0.040(3) 0.029(2) -0.0060(19) 0.0122(19) -0.008(2)
C19 0.049(3) 0.051(3) 0.031(3) -0.015(2) 0.012(2) -0.010(2)
C20 0.047(3) 0.029(2) 0.047(3) -0.014(2) 0.016(2) -0.008(2)
C21 0.032(2) 0.029(2) 0.037(2) -0.0014(19) 0.0080(19) 0.0017(18)
C22 0.026(2) 0.028(2) 0.031(2) 0.0003(18) 0.0060(17) -0.0029(17)
C23 0.038(3) 0.032(2) 0.038(3) 0.003(2) 0.002(2) 0.001(2)
C24 0.048(3) 0.032(3) 0.058(3) 0.006(2) 0.011(3) 0.006(2)
C25 0.054(3) 0.031(3) 0.064(4) -0.011(2) 0.012(3) -0.001(2)
C26 0.055(3) 0.047(3) 0.045(3) -0.013(2) 0.004(2) -0.010(3)
C27 0.041(3) 0.032(2) 0.040(3) -0.004(2) -0.001(2) -0.004(2)
C28 0.034(2) 0.033(2) 0.026(2) -0.0049(18) -0.0029(18) 0.0040(19)
C29 0.032(2) 0.039(3) 0.049(3) 0.000(2) -0.002(2) -0.002(2)
C30 0.031(3) 0.060(4) 0.059(3) -0.017(3) 0.000(2) -0.005(2)
C31 0.029(3) 0.071(4) 0.056(3) -0.017(3) -0.012(2) 0.014(3)
C32 0.048(3) 0.050(3) 0.050(3) 0.001(2) -0.007(2) 0.019(3)
C33 0.043(3) 0.040(3) 0.043(3) 0.001(2) -0.006(2) 0.002(2)
C34 0.048(3) 0.042(3) 0.037(3) 0.016(2) -0.003(2) 0.000(2)
C35 0.046(3) 0.042(3) 0.036(3) -0.013(2) 0.003(2) 0.001(2)
C36 0.026(2) 0.034(2) 0.034(2) 0.0007(19) -0.0067(18) -0.0066(18)
C37 0.039(3) 0.036(3) 0.046(3) -0.003(2) -0.005(2) -0.001(2)
C38 0.059(3) 0.035(3) 0.067(4) -0.006(3) -0.019(3) 0.003(2)
C39 0.072(4) 0.038(3) 0.072(4) 0.014(3) -0.028(3) -0.005(3)
C40 0.056(3) 0.051(3) 0.050(3) 0.016(3) -0.011(3) -0.015(3)
C41 0.040(3) 0.043(3) 0.039(3) 0.003(2) -0.005(2) -0.007(2)
C42 0.034(2) 0.036(2) 0.032(2) 0.0047(19) 0.0072(19) 0.003(2)
C43 0.038(3) 0.042(3) 0.056(3) 0.010(2) 0.004(2) -0.002(2)
C44 0.035(3) 0.061(4) 0.060(3) 0.020(3) 0.005(2) -0.002(3)
C45 0.040(3) 0.077(4) 0.056(3) 0.016(3) 0.016(3) 0.018(3)
C46 0.060(4) 0.058(4) 0.054(3) -0.001(3) 0.017(3) 0.020(3)
C47 0.042(3) 0.050(3) 0.050(3) -0.007(2) 0.009(2) 0.004(2)
N1 0.0275(19) 0.031(2) 0.0226(18) -0.0022(15) 0.0033(14) 0.0024(15)
N2 0.0263(19) 0.034(2) 0.0254(18) 0.0016(15) 0.0002(15) 0.0016(15)
Fe1 0.0369(4) 0.0261(4) 0.0236(3) -0.0016(2) 0.0020(2) -0.0063(3)

loop_
_atom_type_symbol
_atom_type_description
_atom_type_scat_dispersion_real
_atom_type_scat_dispersion_imag
_atom_type_scat_source
C C 0.0033 0.0016 'International Tables Vol C Tables 4.2.6.8 and 6.1.1.4'
H H 0.0000 0.0000 'International Tables Vol C Tables 4.2.6.8 and 6.1.1.4'
N N 0.0061 0.0033 'International Tables Vol C Tables 4.2.6.8 and 6.1.1.4'
Fe Fe 0.3463 0.8444 'International Tables Vol C Tables 4.2.6.8 and 6.1.1.4'

loop_
_geom_angle_atom_site_label_1
_geom_angle_atom_site_label_2
_geom_angle_atom_site_label_3
_geom_angle
C5 C1 C2 107.2(4)
C5 C1 C6 126.5(4)
C2 C1 C6 125.5(4)
C5 C1 Fe1 69.2(3)
C2 C1 Fe1 70.0(2)
C6 C1 Fe1 133.8(3)
C3 C2 C1 108.3(4)
C3 C2 Fe1 69.2(3)
C1 C2 Fe1 69.6(2)
C3 C2 H2 125.8
C1 C2 H2 125.8
Fe1 C2 H2 126.9
C4 C3 C2 107.4(4)
C4 C3 Fe1 69.3(3)
C2 C3 Fe1 70.4(3)
C4 C3 H3 126.3
C2 C3 H3 126.3
Fe1 C3 H3 125.6
C3 C4 C5 108.4(4)
C3 C4 Fe1 70.4(3)
C5 C4 Fe1 69.9(3)
C3 C4 H4 125.8
C5 C4 H4 125.8
Fe1 C4 H4 125.5
C1 C5 C4 108.7(4)
C1 C5 Fe1 70.8(2)
C4 C5 Fe1 69.5(3)
C1 C5 H5 125.7
C4 C5 H5 125.7
Fe1 C5 H5 125.7
C7 C6 C28 105.5(3)
C7 C6 C22 114.7(3)
C28 C6 C22 109.6(3)
C7 C6 C1 108.4(3)
C28 C6 C1 109.8(3)
C22 C6 C1 108.6(3)
C8 C7 N1 106.6(4)
C8 C7 C6 129.8(4)
N1 C7 C6 122.1(4)
C7 C8 C9 108.5(4)
C7 C8 H8 125.8
C9 C8 H8 125.8
C10 C9 C8 108.4(4)
C10 C9 H9 125.8
C8 C9 H9 125.8
C9 C10 N1 106.3(4)
C9 C10 C11 130.5(4)
N1 C10 C11 123.2(4)
C12 C11 C10 113.3(3)
C12 C11 C35 110.0(4)
C10 C11 C35 107.7(4)
C12 C11 C34 109.2(4)
C10 C11 C34 108.4(4)
C35 C11 C34 108.1(4)
C13 C12 N2 105.4(4)
C13 C12 C11 129.6(4)
N2 C12 C11 124.9(4)
C12 C13 C14 108.9(4)
C12 C13 H13 125.5
C14 C13 H13 125.5
C15 C14 C13 107.9(4)
C15 C14 H14 126.0
C13 C14 H14 126.0
C14 C15 N2 106.8(4)
C14 C15 C16 129.9(4)
N2 C15 C16 122.1(4)
C17 C16 C15 108.8(4)
C17 C16 C42 109.3(4)
C15 C16 C42 105.7(3)
C17 C16 C36 108.8(3)
C15 C16 C36 114.6(4)
C42 C16 C36 109.6(4)
C18 C17 C21 105.8(4)
C18 C17 C16 127.4(4)
C21 C17 C16 126.0(4)
C18 C17 Fe1 68.5(3)
C21 C17 Fe1 68.8(2)
C16 C17 Fe1 135.3(3)
C17 C18 C19 109.1(4)
C17 C18 Fe1 71.7(2)
C19 C18 Fe1 69.1(3)
C17 C18 H18 125.4
C19 C18 H18 125.4
Fe1 C18 H18 125.3
C20 C19 C18 108.1(4)
C20 C19 Fe1 70.4(3)
C18 C19 Fe1 70.0(3)
C20 C19 H19 126.0
C18 C19 H19 126.0
Fe1 C19 H19 125.3
C19 C20 C21 107.7(4)
C19 C20 Fe1 69.4(3)
C21 C20 Fe1 70.7(3)
C19 C20 H20 126.1
C21 C20 H20 126.1
Fe1 C20 H20 125.4
C20 C21 C17 109.3(4)
C20 C21 Fe1 69.4(3)
C17 C21 Fe1 70.6(3)
C20 C21 H21 125.4
C17 C21 H21 125.4
Fe1 C21 H21 126.3
C23 C22 C27 117.7(4)
C23 C22 C6 123.3(4)
C27 C22 C6 118.9(4)
C22 C23 C24 120.6(5)
C22 C23 H23 119.7
C24 C23 H23 119.7
C25 C24 C23 120.8(5)
C25 C24 H24 119.6
C23 C24 H24 119.6
C24 C25 C26 119.6(5)
C24 C25 H25 120.2
C26 C25 H25 120.2
C25 C26 C27 120.0(5)
C25 C26 H26 120.0
C27 C26 H26 120.0
C26 C27 C22 121.2(5)
C26 C27 H27 119.4
C22 C27 H27 119.4
C29 C28 C33 118.1(4)
C29 C28 C6 119.4(4)
C33 C28 C6 122.2(4)
C30 C29 C28 120.5(5)
C30 C29 H29 119.7
C28 C29 H29 119.7
C31 C30 C29 120.1(5)
C31 C30 H30 119.9
C29 C30 H30 119.9
C32 C31 C30 119.8(5)
C32 C31 H31 120.1
C30 C31 H31 120.1
C31 C32 C33 120.9(5)
C31 C32 H32 119.6
C33 C32 H32 119.6
C32 C33 C28 120.5(5)
C32 C33 H33 119.8
C28 C33 H33 119.8
C11 C34 H34A 109.5
C11 C34 H34B 109.5
H34A C34 H34B 109.5
C11 C34 H34C 109.5
H34A C34 H34C 109.5
H34B C34 H34C 109.5
C11 C35 H35A 109.5
C11 C35 H35B 109.5
H35A C35 H35B 109.5
C11 C35 H35C 109.5
H35A C35 H35C 109.5
H35B C35 H35C 109.5
C37 C36 C41 118.3(4)
C37 C36 C16 122.2(4)
C41 C36 C16 119.4(4)
C36 C37 C38 120.3(5)
C36 C37 H37 119.9
C38 C37 H37 119.9
C39 C38 C37 120.7(6)
C39 C38 H38 119.7
C37 C38 H38 119.7
C40 C39 C38 119.2(5)
C40 C39 H39 120.4
C38 C39 H39 120.4
C39 C40 C41 120.2(6)
C39 C40 H40 119.9
C41 C40 H40 119.9
C36 C41 C40 121.3(5)
C36 C41 H41 119.3
C40 C41 H41 119.3
C47 C42 C43 117.4(5)
C47 C42 C16 122.5(4)
C43 C42 C16 119.9(4)
C44 C43 C42 120.7(5)
C44 C43 H43 119.6
C42 C43 H43 119.6
C45 C44 C43 120.6(6)
C45 C44 H44 119.7
C43 C44 H44 119.7
C46 C45 C44 119.6(5)
C46 C45 H45 120.2
C44 C45 H45 120.2
C45 C46 C47 120.4(6)
C45 C46 H46 119.8
C47 C46 H46 119.8
C46 C47 C42 121.1(5)
C46 C47 H47 119.4
C42 C47 H47 119.4
C10 N1 C7 110.2(3)
C10 N1 H1A 125(3)
C7 N1 H1A 124(3)
C15 N2 C12 110.9(4)
C15 N2 H2A 129(4)
C12 N2 H2A 119(4)
C19 Fe1 C4 104.5(2)
C19 Fe1 C5 104.4(2)
C4 Fe1 C5 40.61(18)
C19 Fe1 C18 40.87(19)
C4 Fe1 C18 104.8(2)
C5 Fe1 C18 131.24(19)
C19 Fe1 C20 40.2(2)
C4 Fe1 C20 134.8(2)
C5 Fe1 C20 109.47(19)
C18 Fe1 C20 68.02(19)
C19 Fe1 C3 135.0(2)
C4 Fe1 C3 40.31(19)
C5 Fe1 C3 68.03(19)
C18 Fe1 C3 109.8(2)
C20 Fe1 C3 174.7(2)
C19 Fe1 C21 67.2(2)
C4 Fe1 C21 171.2(2)
C5 Fe1 C21 142.24(18)
C18 Fe1 C21 67.17(19)
C20 Fe1 C21 39.95(19)
C3 Fe1 C21 144.40(19)
C19 Fe1 C1 134.43(18)
C4 Fe1 C1 67.97(19)
C5 Fe1 C1 40.02(17)
C18 Fe1 C1 171.26(18)
C20 Fe1 C1 113.10(18)
C3 Fe1 C1 68.31(18)
C21 Fe1 C1 119.65(17)
C19 Fe1 C2 171.3(2)
C4 Fe1 C2 67.5(2)
C5 Fe1 C2 67.38(18)
C18 Fe1 C2 142.69(18)
C20 Fe1 C2 143.81(19)
C3 Fe1 C2 40.36(18)
C21 Fe1 C2 120.98(18)
C1 Fe1 C2 40.44(17)
C19 Fe1 C17 68.09(19)
C4 Fe1 C17 134.76(19)
C5 Fe1 C17 171.04(18)
C18 Fe1 C17 39.81(18)
C20 Fe1 C17 68.33(18)
C3 Fe1 C17 113.36(18)
C21 Fe1 C17 40.66(17)
C1 Fe1 C17 148.93(17)
C2 Fe1 C17 119.81(17)

loop_
_geom_bond_atom_site_label_1
_geom_bond_atom_site_label_2
_geom_bond_distance
C1 C5 1.405(6)
C1 C2 1.428(6)
C1 C6 1.548(6)
C1 Fe1 2.063(4)
C2 C3 1.422(7)
C2 Fe1 2.069(4)
C2 H2 0.9300
C3 C4 1.410(7)
C3 Fe1 2.053(5)
C3 H3 0.9300
C4 C5 1.416(7)
C4 Fe1 2.038(5)
C4 H4 0.9300
C5 Fe1 2.043(4)
C5 H5 0.9300
C6 C7 1.524(6)
C6 C28 1.536(6)
C6 C22 1.546(6)
C7 C8 1.348(6)
C7 N1 1.381(5)
C8 C9 1.404(7)
C8 H8 0.9300
C9 C10 1.358(6)
C9 H9 0.9300
C10 N1 1.376(5)
C10 C11 1.524(6)
C11 C12 1.497(6)
C11 C35 1.533(6)
C11 C34 1.535(6)
C12 C13 1.371(6)
C12 N2 1.383(5)
C13 C14 1.404(7)
C13 H13 0.9300
C14 C15 1.362(6)
C14 H14 0.9300
C15 N2 1.371(6)
C15 C16 1.520(6)
C16 C17 1.519(6)
C16 C42 1.541(6)
C16 C36 1.552(6)
C17 C18 1.408(6)
C17 C21 1.442(6)
C17 Fe1 2.087(4)
C18 C19 1.424(7)
C18 Fe1 2.045(5)
C18 H18 0.9300
C19 C20 1.403(7)
C19 Fe1 2.034(5)
C19 H19 0.9300
C20 C21 1.404(7)
C20 Fe1 2.046(5)
C20 H20 0.9300
C21 Fe1 2.063(5)
C21 H21 0.9300
C22 C23 1.385(6)
C22 C27 1.394(6)
C23 C24 1.392(7)
C23 H23 0.9300
C24 C25 1.361(8)
C24 H24 0.9300
C25 C26 1.380(8)
C25 H25 0.9300
C26 C27 1.381(7)
C26 H26 0.9300
C27 H27 0.9300
C28 C29 1.391(7)
C28 C33 1.393(7)
C29 C30 1.386(7)
C29 H29 0.9300
C30 C31 1.378(8)
C30 H30 0.9300
C31 C32 1.358(8)
C31 H31 0.9300
C32 C33 1.381(7)
C32 H32 0.9300
C33 H33 0.9300
C34 H34A 0.9600
C34 H34B 0.9600
C34 H34C 0.9600
C35 H35A 0.9600
C35 H35B 0.9600
C35 H35C 0.9600
C36 C37 1.377(7)
C36 C41 1.380(7)
C37 C38 1.394(7)
C37 H37 0.9300
C38 C39 1.375(9)
C38 H38 0.9300
C39 C40 1.365(9)
C39 H39 0.9300
C40 C41 1.386(7)
C40 H40 0.9300
C41 H41 0.9300
C42 C47 1.387(7)
C42 C43 1.390(7)
C43 C44 1.381(7)
C43 H43 0.9300
C44 C45 1.364(9)
C44 H44 0.9300
C45 C46 1.361(9)
C45 H45 0.9300
C46 C47 1.380(7)
C46 H46 0.9300
C47 H47 0.9300
N1 H1A 0.85(3)
N2 H2A 0.85(4)

loop_
_geom_torsion_atom_site_label_1
_geom_torsion_atom_site_label_2
_geom_torsion_atom_site_label_3
_geom_torsion_atom_site_label_4
_geom_torsion
C5 C1 C2 C3 1.0(5)
C6 C1 C2 C3 171.3(4)
Fe1 C1 C2 C3 -58.5(3)
C5 C1 C2 Fe1 59.5(3)
C6 C1 C2 Fe1 -130.2(4)
C1 C2 C3 C4 -1.0(5)
Fe1 C2 C3 C4 -59.7(3)
C1 C2 C3 Fe1 58.7(3)
C2 C3 C4 C5 0.6(6)
Fe1 C3 C4 C5 -59.8(3)
C2 C3 C4 Fe1 60.4(3)
C2 C1 C5 C4 -0.6(5)
C6 C1 C5 C4 -170.8(4)
Fe1 C1 C5 C4 59.4(3)
C2 C1 C5 Fe1 -59.9(3)
C6 C1 C5 Fe1 129.8(4)
C3 C4 C5 C1 0.0(6)
Fe1 C4 C5 C1 -60.1(3)
C3 C4 C5 Fe1 60.1(4)
C5 C1 C6 C7 -173.4(4)
C2 C1 C6 C7 18.1(6)
Fe1 C1 C6 C7 -77.8(5)
C5 C1 C6 C28 71.8(5)
C2 C1 C6 C28 -96.7(5)
Fe1 C1 C6 C28 167.4(3)
C5 C1 C6 C22 -48.1(5)
C2 C1 C6 C22 143.4(4)
Fe1 C1 C6 C22 47.5(5)
C28 C6 C7 C8 5.9(6)
C22 C6 C7 C8 126.6(5)
C1 C6 C7 C8 -111.8(5)
C28 C6 C7 N1 169.7(4)
C22 C6 C7 N1 -69.6(5)
C1 C6 C7 N1 52.0(5)
N1 C7 C8 C9 -0.5(5)
C6 C7 C8 C9 165.2(4)
C7 C8 C9 C10 -0.8(6)
C8 C9 C10 N1 1.7(5)
C8 C9 C10 C11 179.4(4)
C9 C10 C11 C12 155.3(5)
N1 C10 C11 C12 -27.4(6)
C9 C10 C11 C35 33.4(6)
N1 C10 C11 C35 -149.3(4)
C9 C10 C11 C34 -83.4(6)
N1 C10 C11 C34 93.9(5)
C10 C11 C12 C13 153.1(5)
C35 C11 C12 C13 -86.3(6)
C34 C11 C12 C13 32.1(7)
C10 C11 C12 N2 -30.7(6)
C35 C11 C12 N2 89.9(5)
C34 C11 C12 N2 -151.7(4)
N2 C12 C13 C14 1.2(6)
C11 C12 C13 C14 178.0(4)
C12 C13 C14 C15 0.2(6)
C13 C14 C15 N2 -1.6(6)
C13 C14 C15 C16 165.8(5)
C14 C15 C16 C17 -114.3(5)
N2 C15 C16 C17 51.4(5)
C14 C15 C16 C42 3.0(7)
N2 C15 C16 C42 168.7(4)
C14 C15 C16 C36 123.7(5)
N2 C15 C16 C36 -70.6(5)
C15 C16 C17 C18 -172.0(4)
C42 C16 C17 C18 73.1(6)
C36 C16 C17 C18 -46.5(6)
C15 C16 C17 C21 20.2(6)
C42 C16 C17 C21 -94.7(5)
C36 C16 C17 C21 145.7(4)
C15 C16 C17 Fe1 -75.4(5)
C42 C16 C17 Fe1 169.7(3)
C36 C16 C17 Fe1 50.1(5)
C21 C17 C18 C19 0.3(5)
C16 C17 C18 C19 -169.5(4)
Fe1 C17 C18 C19 59.2(3)
C21 C17 C18 Fe1 -58.9(3)
C16 C17 C18 Fe1 131.3(4)
C17 C18 C19 C20 -0.5(6)
Fe1 C18 C19 C20 60.3(4)
C17 C18 C19 Fe1 -60.8(3)
C18 C19 C20 C21 0.5(6)
Fe1 C19 C20 C21 60.6(3)
C18 C19 C20 Fe1 -60.1(3)
C19 C20 C21 C17 -0.3(5)
Fe1 C20 C21 C17 59.5(3)
C19 C20 C21 Fe1 -59.8(4)
C18 C17 C21 C20 0.0(5)
C16 C17 C21 C20 170.0(4)
Fe1 C17 C21 C20 -58.7(3)
C18 C17 C21 Fe1 58.8(3)
C16 C17 C21 Fe1 -131.3(4)
C7 C6 C22 C23 14.2(6)
C28 C6 C22 C23 132.7(4)
C1 C6 C22 C23 -107.3(4)
C7 C6 C22 C27 -166.5(4)
C28 C6 C22 C27 -48.0(5)
C1 C6 C22 C27 72.0(5)
C27 C22 C23 C24 -2.7(7)
C6 C22 C23 C24 176.6(4)
C22 C23 C24 C25 0.2(8)
C23 C24 C25 C26 1.3(8)
C24 C25 C26 C27 -0.1(8)
C25 C26 C27 C22 -2.6(8)
C23 C22 C27 C26 3.9(7)
C6 C22 C27 C26 -175.4(4)
C7 C6 C28 C29 79.2(5)
C22 C6 C28 C29 -44.8(5)
C1 C6 C28 C29 -164.1(4)
C7 C6 C28 C33 -94.9(5)
C22 C6 C28 C33 141.1(4)
C1 C6 C28 C33 21.8(6)
C33 C28 C29 C30 -1.5(7)
C6 C28 C29 C30 -175.9(4)
C28 C29 C30 C31 0.9(8)
C29 C30 C31 C32 -0.1(8)
C30 C31 C32 C33 -0.1(8)
C31 C32 C33 C28 -0.5(8)
C29 C28 C33 C32 1.2(7)
C6 C28 C33 C32 175.5(4)
C17 C16 C36 C37 -105.1(4)
C15 C16 C36 C37 16.9(6)
C42 C16 C36 C37 135.4(4)
C17 C16 C36 C41 73.6(5)
C15 C16 C36 C41 -164.4(4)
C42 C16 C36 C41 -45.8(5)
C41 C36 C37 C38 -1.4(7)
C16 C36 C37 C38 177.4(4)
C36 C37 C38 C39 0.1(8)
C37 C38 C39 C40 1.3(9)
C38 C39 C40 C41 -1.4(8)
C37 C36 C41 C40 1.3(7)
C16 C36 C41 C40 -177.5(4)
C39 C40 C41 C36 0.0(8)
C17 C16 C42 C47 23.5(6)
C15 C16 C42 C47 -93.4(5)
C36 C16 C42 C47 142.7(4)
C17 C16 C42 C43 -160.4(4)
C15 C16 C42 C43 82.7(5)
C36 C16 C42 C43 -41.2(6)
C47 C42 C43 C44 -0.2(7)
C16 C42 C43 C44 -176.5(4)
C42 C43 C44 C45 -0.4(8)
C43 C44 C45 C46 1.9(9)
C44 C45 C46 C47 -2.7(9)
C45 C46 C47 C42 2.1(9)
C43 C42 C47 C46 -0.6(8)
C16 C42 C47 C46 175.6(5)
C9 C10 N1 C7 -2.1(5)
C11 C10 N1 C7 -180.0(4)
C8 C7 N1 C10 1.6(5)
C6 C7 N1 C10 -165.4(4)
C14 C15 N2 C12 2.5(5)
C16 C15 N2 C12 -166.1(4)
C13 C12 N2 C15 -2.3(5)
C11 C12 N2 C15 -179.3(4)
C20 C19 Fe1 C4 145.2(3)
C18 C19 Fe1 C4 -96.0(3)
C20 C19 Fe1 C5 103.3(3)
C18 C19 Fe1 C5 -138.0(3)
C20 C19 Fe1 C18 -118.7(4)
C18 C19 Fe1 C20 118.7(4)
C20 C19 Fe1 C3 176.4(3)
C18 C19 Fe1 C3 -64.8(4)
C20 C19 Fe1 C21 -37.8(3)
C18 C19 Fe1 C21 81.0(3)
C20 C19 Fe1 C1 72.1(4)
C18 C19 Fe1 C1 -169.2(3)
C20 C19 Fe1 C2 122.4(12)
C18 C19 Fe1 C2 -118.9(12)
C20 C19 Fe1 C17 -81.9(3)
C18 C19 Fe1 C17 36.8(3)
C3 C4 Fe1 C19 145.5(3)
C5 C4 Fe1 C19 -95.4(3)
C3 C4 Fe1 C5 -119.1(4)
C3 C4 Fe1 C18 103.2(3)
C5 C4 Fe1 C18 -137.7(3)
C3 C4 Fe1 C20 176.8(3)
C5 C4 Fe1 C20 -64.1(4)
C5 C4 Fe1 C3 119.1(4)
C3 C4 Fe1 C21 127.0(12)
C5 C4 Fe1 C21 -113.9(12)
C3 C4 Fe1 C1 -82.0(3)
C5 C4 Fe1 C1 37.1(3)
C3 C4 Fe1 C2 -38.1(3)
C5 C4 Fe1 C2 81.0(3)
C3 C4 Fe1 C17 72.2(4)
C5 C4 Fe1 C17 -168.7(3)
C1 C5 Fe1 C19 -144.9(3)
C4 C5 Fe1 C19 95.6(3)
C1 C5 Fe1 C4 119.5(4)
C1 C5 Fe1 C18 179.5(3)
C4 C5 Fe1 C18 60.0(4)
C1 C5 Fe1 C20 -103.1(3)
C4 C5 Fe1 C20 137.4(3)
C1 C5 Fe1 C3 82.0(3)
C4 C5 Fe1 C3 -37.6(3)
C1 C5 Fe1 C21 -73.7(4)
C4 C5 Fe1 C21 166.8(3)
C4 C5 Fe1 C1 -119.5(4)
C1 C5 Fe1 C2 38.2(2)
C4 C5 Fe1 C2 -81.3(3)
C1 C5 Fe1 C17 -177.3(10)
C4 C5 Fe1 C17 63.2(12)
C17 C18 Fe1 C19 119.7(4)
C17 C18 Fe1 C4 -145.1(3)
C19 C18 Fe1 C4 95.2(3)
C17 C18 Fe1 C5 179.2(3)
C19 C18 Fe1 C5 59.5(4)
C17 C18 Fe1 C20 82.1(3)
C19 C18 Fe1 C20 -37.6(3)
C17 C18 Fe1 C3 -103.1(3)
C19 C18 Fe1 C3 137.2(3)
C17 C18 Fe1 C21 38.7(3)
C19 C18 Fe1 C21 -81.0(3)
C17 C18 Fe1 C1 -178.8(11)
C19 C18 Fe1 C1 61.5(13)
C17 C18 Fe1 C2 -72.9(4)
C19 C18 Fe1 C2 167.3(3)
C19 C18 Fe1 C17 -119.7(4)
C21 C20 Fe1 C19 -118.4(4)
C19 C20 Fe1 C4 -51.1(4)
C21 C20 Fe1 C4 -169.5(3)
C19 C20 Fe1 C5 -89.5(3)
C21 C20 Fe1 C5 152.1(3)
C19 C20 Fe1 C18 38.2(3)
C21 C20 Fe1 C18 -80.2(3)
C19 C20 Fe1 C3 -28(2)
C21 C20 Fe1 C3 -147(2)
C19 C20 Fe1 C21 118.4(4)
C19 C20 Fe1 C1 -132.4(3)
C21 C20 Fe1 C1 109.2(3)
C19 C20 Fe1 C2 -167.5(3)
C21 C20 Fe1 C2 74.1(4)
C19 C20 Fe1 C17 81.3(3)
C21 C20 Fe1 C17 -37.2(3)
C4 C3 Fe1 C19 -50.8(4)
C2 C3 Fe1 C19 -169.1(3)
C2 C3 Fe1 C4 -118.3(4)
C4 C3 Fe1 C5 37.8(3)
C2 C3 Fe1 C5 -80.4(3)
C4 C3 Fe1 C18 -89.8(3)
C2 C3 Fe1 C18 151.9(3)
C4 C3 Fe1 C20 -25(2)
C2 C3 Fe1 C20 -144(2)
C4 C3 Fe1 C21 -167.9(3)
C2 C3 Fe1 C21 73.9(4)
C4 C3 Fe1 C1 81.1(3)
C2 C3 Fe1 C1 -37.2(3)
C4 C3 Fe1 C2 118.3(4)
C4 C3 Fe1 C17 -132.6(3)
C2 C3 Fe1 C17 109.2(3)
C20 C21 Fe1 C19 38.0(3)
C17 C21 Fe1 C19 -82.4(3)
C20 C21 Fe1 C4 57.6(13)
C17 C21 Fe1 C4 -62.9(13)
C20 C21 Fe1 C5 -46.1(4)
C17 C21 Fe1 C5 -166.6(3)
C20 C21 Fe1 C18 82.5(3)
C17 C21 Fe1 C18 -37.9(2)
C17 C21 Fe1 C20 -120.5(4)
C20 C21 Fe1 C3 175.0(3)
C17 C21 Fe1 C3 54.5(4)
C20 C21 Fe1 C1 -91.3(3)
C17 C21 Fe1 C1 148.2(2)
C20 C21 Fe1 C2 -138.5(3)
C17 C21 Fe1 C2 101.0(3)
C20 C21 Fe1 C17 120.5(4)
C5 C1 Fe1 C19 51.3(4)
C2 C1 Fe1 C19 169.6(3)
C6 C1 Fe1 C19 -69.9(5)
C5 C1 Fe1 C4 -37.7(3)
C2 C1 Fe1 C4 80.7(3)
C6 C1 Fe1 C4 -158.8(4)
C2 C1 Fe1 C5 118.4(4)
C6 C1 Fe1 C5 -121.2(5)
C5 C1 Fe1 C18 -2.4(13)
C2 C1 Fe1 C18 116.0(12)
C6 C1 Fe1 C18 -123.5(11)
C5 C1 Fe1 C20 93.2(3)
C2 C1 Fe1 C20 -148.5(3)
C6 C1 Fe1 C20 -28.0(5)
C5 C1 Fe1 C3 -81.2(3)
C2 C1 Fe1 C3 37.1(3)
C6 C1 Fe1 C3 157.6(4)
C5 C1 Fe1 C21 137.5(3)
C2 C1 Fe1 C21 -104.2(3)
C6 C1 Fe1 C21 16.3(5)
C5 C1 Fe1 C2 -118.4(4)
C6 C1 Fe1 C2 120.5(5)
C5 C1 Fe1 C17 179.2(3)
C2 C1 Fe1 C17 -62.5(4)
C6 C1 Fe1 C17 58.0(5)
C3 C2 Fe1 C19 62.1(13)
C1 C2 Fe1 C19 -57.9(13)
C3 C2 Fe1 C4 38.1(3)
C1 C2 Fe1 C4 -82.0(3)
C3 C2 Fe1 C5 82.2(3)
C1 C2 Fe1 C5 -37.8(2)
C3 C2 Fe1 C18 -46.9(4)
C1 C2 Fe1 C18 -167.0(3)
C3 C2 Fe1 C20 174.6(3)
C1 C2 Fe1 C20 54.6(4)
C1 C2 Fe1 C3 -120.0(4)
C3 C2 Fe1 C21 -139.3(3)
C1 C2 Fe1 C21 100.7(3)
C3 C2 Fe1 C1 120.0(4)
C3 C2 Fe1 C17 -91.8(3)
C1 C2 Fe1 C17 148.2(2)
C18 C17 Fe1 C19 -37.8(3)
C21 C17 Fe1 C19 80.0(3)
C16 C17 Fe1 C19 -159.8(5)
C18 C17 Fe1 C4 51.1(4)
C21 C17 Fe1 C4 168.9(3)
C16 C17 Fe1 C4 -70.8(5)
C18 C17 Fe1 C5 -3.8(12)
C21 C17 Fe1 C5 114.0(11)
C16 C17 Fe1 C5 -125.8(10)
C21 C17 Fe1 C18 117.8(4)
C16 C17 Fe1 C18 -122.0(5)
C18 C17 Fe1 C20 -81.2(3)
C21 C17 Fe1 C20 36.6(3)
C16 C17 Fe1 C20 156.8(5)
C18 C17 Fe1 C3 93.3(3)
C21 C17 Fe1 C3 -148.9(3)
C16 C17 Fe1 C3 -28.7(5)
C18 C17 Fe1 C21 -117.8(4)
C16 C17 Fe1 C21 120.2(5)
C18 C17 Fe1 C1 179.6(3)
C21 C17 Fe1 C1 -62.6(4)
C16 C17 Fe1 C1 57.7(6)
C18 C17 Fe1 C2 138.1(3)
C21 C17 Fe1 C2 -104.1(3)
C16 C17 Fe1 C2 16.1(5)
